data_4330742
loop_
_publ_author_name
'Tao Tian'
'Weiting Yang'
'Qing-Jiang Pan'
'Zhong-Ming Sun'

_publ_section_title
;
 The First Uranyl Arsonates Featuring Heterometallic Cation-Cation
 Interactions with UVI=O-ZnII Bonding
;
_journal_name_full 'Inorganic Chemistry'
_journal_page_first 11150
_journal_page_last 11154
_journal_paper_doi 10.1021/ic3017479
_journal_volume 51
_journal_year 2012
_chemical_formula_sum 'C48 H38 As4 N4 O17 U2 Zn2'
_chemical_formula_weight 1849.30
_chemical_name_common 1
_chemical_name_systematic
; 
 ? 
;
_space_group_IT_number 2
_symmetry_cell_setting triclinic
_symmetry_space_group_name_Hall '-P 1'
_symmetry_space_group_name_H-M 'P -1'
_atom_sites_solution_hydrogens geom
_atom_sites_solution_primary direct
_atom_sites_solution_secondary difmap
_audit_creation_method SHELXL-97
_cell_angle_alpha 72.8260(10)
_cell_angle_beta 75.127(2)
_cell_angle_gamma 78.488(2)
_cell_formula_units_Z 2
_cell_length_a 13.2532(13)
_cell_length_b 13.9779(13)
_cell_length_c 15.8587(15)
_cell_measurement_temperature 273(2)
_cell_volume 2688.3(4)
_computing_structure_refinement 'SHELXL-97 (Sheldrick, 1997)'
_computing_structure_solution 'SHELXS-97 (Sheldrick, 1990)'
_diffrn_ambient_temperature 273(2)
_diffrn_measured_fraction_theta_full 0.984
_diffrn_measured_fraction_theta_max 0.984
_diffrn_radiation_monochromator graphite
_diffrn_radiation_source 'fine-focus sealed tube'
_diffrn_radiation_type MoK\a
_diffrn_radiation_wavelength 0.71073
_diffrn_reflns_av_R_equivalents 0.0360
_diffrn_reflns_av_sigmaI/netI 0.0822
_diffrn_reflns_limit_h_max 16
_diffrn_reflns_limit_h_min -13
_diffrn_reflns_limit_k_max 17
_diffrn_reflns_limit_k_min -16
_diffrn_reflns_limit_l_max 18
_diffrn_reflns_limit_l_min -19
_diffrn_reflns_number 15115
_diffrn_reflns_theta_full 26.16
_diffrn_reflns_theta_max 26.16
_diffrn_reflns_theta_min 1.60
_exptl_absorpt_coefficient_mu 9.404
_exptl_absorpt_correction_T_max 0.65
_exptl_absorpt_correction_T_min 0.57
_exptl_absorpt_correction_type multi-scan
_exptl_absorpt_process_details sadabs
_exptl_crystal_colour yellow
_exptl_crystal_density_diffrn 2.285
_exptl_crystal_description platelet
_exptl_crystal_F_000 1732
_exptl_crystal_size_max 0.15
_exptl_crystal_size_mid 0.075
_exptl_crystal_size_min 0.075
_refine_diff_density_max 1.037
_refine_diff_density_min -1.463
_refine_diff_density_rms 0.188
_refine_ls_extinction_method none
_refine_ls_goodness_of_fit_ref 1.004
_refine_ls_hydrogen_treatment constr
_refine_ls_matrix_type full
_refine_ls_number_parameters 694
_refine_ls_number_reflns 10594
_refine_ls_number_restraints 6
_refine_ls_restrained_S_all 1.005
_refine_ls_R_factor_all 0.0709
_refine_ls_R_factor_gt 0.0420
_refine_ls_shift/su_max 0.001
_refine_ls_shift/su_mean 0.000
_refine_ls_structure_factor_coef Fsqd
_refine_ls_weighting_details 'calc w=1/[\s^2^(Fo^2^)+(0.0103P)^2^+0.0000P] where P=(Fo^2^+2Fc^2^)/3'
_refine_ls_weighting_scheme calc
_refine_ls_wR_factor_gt 0.0646
_refine_ls_wR_factor_ref 0.0735
_reflns_number_gt 7467
_reflns_number_total 10594
_reflns_threshold_expression >2sigma(I)
_cod_data_source_file ic3017479_si_002_1.cif
_cod_data_source_block 1
_cod_database_code 4330742

loop_
_symmetry_equiv_pos_as_xyz
'x, y, z'
'-x, -y, -z'

loop_
_atom_site_label
_atom_site_type_symbol
_atom_site_fract_x
_atom_site_fract_y
_atom_site_fract_z
_atom_site_U_iso_or_equiv
_atom_site_adp_type
_atom_site_occupancy
_atom_site_symmetry_multiplicity
_atom_site_calc_flag
_atom_site_refinement_flags
U1 U 0.17687(2) 0.56991(2) 0.372695(18) 0.02570(8) Uani 1 1 d .
U2 U 0.43627(2) 0.84620(2) 0.134406(18) 0.02471(8) Uani 1 1 d .
Zn1 Zn 0.00312(7) 0.79816(6) 0.42914(6) 0.0291(2) Uani 1 1 d .
Zn2 Zn 0.25599(7) 0.88435(7) -0.02062(6) 0.0315(2) Uani 1 1 d .
As1 As 0.03255(6) 0.59996(6) 0.59383(5) 0.02584(19) Uani 1 1 d .
As2 As 0.26191(6) 0.80415(6) 0.36284(5) 0.02780(19) Uani 1 1 d .
As3 As 0.28255(6) 0.66257(6) 0.12163(5) 0.02863(19) Uani 1 1 d .
As4 As 0.50485(6) 0.88909(6) -0.10282(5) 0.02377(18) Uani 1 1 d .
O1W O 0.5139(8) 0.5449(9) 0.3111(7) 0.198(6) Uani 1 1 d .
O1 O 0.0673(4) 0.6707(3) 0.3676(3) 0.0307(13) Uani 1 1 d .
O2 O 0.2874(4) 0.4730(4) 0.3815(3) 0.0406(14) Uani 1 1 d .
O3 O 0.3373(4) 0.9183(3) 0.0719(3) 0.0310(13) Uani 1 1 d .
O4 O 0.5334(4) 0.7717(4) 0.1936(3) 0.0367(14) Uani 1 1 d .
O5 O -0.0760(4) 0.5446(4) 0.6152(3) 0.0429(15) Uani 1 1 d .
O6 O 0.0055(4) 0.7238(3) 0.5536(3) 0.0312(13) Uani 1 1 d .
O7 O 0.1324(4) 0.5469(4) 0.5252(3) 0.0360(14) Uani 1 1 d .
O8 O 0.1368(4) 0.8550(4) 0.3880(3) 0.0398(14) Uani 1 1 d .
O9 O 0.2788(4) 0.6799(4) 0.3688(3) 0.0395(14) Uani 1 1 d .
O10 O 0.3155(4) 0.8655(4) 0.2577(3) 0.0427(15) Uani 1 1 d .
O11 O 0.2096(4) 0.6059(4) 0.2204(3) 0.0427(15) Uani 1 1 d .
O12 O 0.3862(4) 0.6986(3) 0.1405(3) 0.0299(13) Uani 1 1 d .
O13 O 0.2124(4) 0.7614(4) 0.0647(3) 0.0379(14) Uani 1 1 d .
O14 O 0.5433(4) 0.8410(4) -0.0030(3) 0.0306(13) Uani 1 1 d .
O15 O 0.3909(4) 0.8537(3) -0.0996(3) 0.0294(13) Uani 1 1 d .
O16 O 0.4988(4) 1.0156(3) -0.1314(3) 0.0330(13) Uani 1 1 d .
N1 N -0.0761(5) 0.9504(5) 0.3964(4) 0.0353(17) Uani 1 1 d .
N2 N -0.1403(5) 0.7786(5) 0.4030(4) 0.0296(15) Uani 1 1 d .
N3 N 0.1249(5) 0.8915(6) -0.0789(4) 0.045(2) Uani 1 1 d .
N4 N 0.2088(5) 1.0422(5) -0.0601(4) 0.0381(18) Uani 1 1 d .
C1 C 0.0765(7) 0.5736(6) 0.7058(5) 0.038(2) Uani 1 1 d .
C2 C 0.1797(8) 0.5668(7) 0.7065(6) 0.063(3) Uani 1 1 d .
H2A H 0.2294 0.5741 0.6524 0.075 Uiso 1 1 calc R
C3 C 0.2114(9) 0.5495(9) 0.7856(7) 0.089(4) Uani 1 1 d .
H3A H 0.2823 0.5452 0.7856 0.107 Uiso 1 1 calc R
C4 C 0.1401(11) 0.5387(10) 0.8626(8) 0.097(4) Uani 1 1 d .
H4A H 0.1618 0.5280 0.9163 0.117 Uiso 1 1 calc R
C5 C 0.0378(11) 0.5430(10) 0.8644(7) 0.107(4) Uani 1 1 d U
H5A H -0.0100 0.5343 0.9196 0.128 Uiso 1 1 calc R
C6 C 0.0006(9) 0.5607(9) 0.7843(6) 0.088(4) Uani 1 1 d .
H6A H -0.0702 0.5634 0.7847 0.105 Uiso 1 1 calc R
C7 C 0.3422(7) 0.8166(7) 0.4415(5) 0.039(2) Uani 1 1 d .
C8 C 0.3500(8) 0.9108(8) 0.4478(6) 0.066(3) Uani 1 1 d .
H8A H 0.3135 0.9681 0.4158 0.080 Uiso 1 1 calc R
C9 C 0.4130(9) 0.9198(10) 0.5025(7) 0.086(4) Uani 1 1 d .
H9A H 0.4210 0.9829 0.5062 0.104 Uiso 1 1 calc R
C10 C 0.4623(10) 0.8343(12) 0.5499(8) 0.097(5) Uani 1 1 d .
H10A H 0.5051 0.8402 0.5858 0.117 Uiso 1 1 calc R
C11 C 0.4526(11) 0.7420(11) 0.5478(8) 0.102(5) Uani 1 1 d .
H11A H 0.4854 0.6851 0.5834 0.123 Uiso 1 1 calc R
C12 C 0.3925(9) 0.7319(8) 0.4913(6) 0.073(3) Uani 1 1 d .
H12A H 0.3866 0.6682 0.4874 0.088 Uiso 1 1 calc R
C13 C 0.3278(6) 0.5659(6) 0.0519(5) 0.0297(19) Uani 1 1 d .
C14 C 0.3834(6) 0.5935(6) -0.0363(5) 0.040(2) Uani 1 1 d .
H14A H 0.3992 0.6593 -0.0610 0.048 Uiso 1 1 calc R
C15 C 0.4154(7) 0.5252(7) -0.0879(6) 0.049(2) Uani 1 1 d .
H15A H 0.4559 0.5435 -0.1461 0.058 Uiso 1 1 calc R
C16 C 0.3874(7) 0.4302(7) -0.0530(6) 0.048(2) Uani 1 1 d .
H16A H 0.4066 0.3845 -0.0886 0.058 Uiso 1 1 calc R
C17 C 0.3315(7) 0.4017(6) 0.0335(6) 0.048(2) Uani 1 1 d .
H17A H 0.3141 0.3363 0.0568 0.058 Uiso 1 1 calc R
C18 C 0.3009(7) 0.4687(6) 0.0862(5) 0.038(2) Uani 1 1 d .
H18A H 0.2622 0.4491 0.1449 0.045 Uiso 1 1 calc R
C19 C 0.6044(6) 0.8375(6) -0.1942(5) 0.0303(19) Uani 1 1 d .
C20 C 0.5829(7) 0.7668(7) -0.2289(5) 0.049(2) Uani 1 1 d .
H20A H 0.5174 0.7441 -0.2084 0.059 Uiso 1 1 calc R
C21 C 0.6564(8) 0.7292(8) -0.2932(6) 0.063(3) Uani 1 1 d .
H21A H 0.6406 0.6812 -0.3159 0.075 Uiso 1 1 calc R
C22 C 0.7535(9) 0.7619(8) -0.3243(6) 0.074(3) Uani 1 1 d .
H22A H 0.8043 0.7355 -0.3671 0.089 Uiso 1 1 calc R
C23 C 0.7740(9) 0.8349(9) -0.2907(7) 0.083(4) Uani 1 1 d .
H23A H 0.8387 0.8591 -0.3129 0.100 Uiso 1 1 calc R
C24 C 0.7017(7) 0.8729(7) -0.2253(6) 0.058(3) Uani 1 1 d .
H24A H 0.7173 0.9210 -0.2025 0.069 Uiso 1 1 calc R
C25 C -0.1750(7) 0.6940(7) 0.4105(5) 0.047(2) Uani 1 1 d .
H25A H -0.1369 0.6334 0.4355 0.057 Uiso 1 1 calc R
C26 C -0.2654(7) 0.6900(7) 0.3833(6) 0.055(3) Uani 1 1 d .
H26A H -0.2878 0.6281 0.3921 0.066 Uiso 1 1 calc R
C27 C -0.3210(7) 0.7770(7) 0.3437(6) 0.049(2) Uani 1 1 d .
H27A H -0.3803 0.7751 0.3235 0.059 Uiso 1 1 calc R
C28 C -0.2885(6) 0.8691(6) 0.3337(5) 0.036(2) Uani 1 1 d .
C29 C -0.1987(6) 0.8662(6) 0.3660(5) 0.0287(19) Uani 1 1 d .
C30 C -0.3378(7) 0.9648(6) 0.2917(5) 0.043(2) Uani 1 1 d .
H30A H -0.3956 0.9678 0.2675 0.052 Uiso 1 1 calc R
C31 C -0.3042(7) 1.0501(6) 0.2858(5) 0.042(2) Uani 1 1 d .
H31A H -0.3380 1.1110 0.2563 0.051 Uiso 1 1 calc R
C32 C -0.2169(6) 1.0511(6) 0.3236(5) 0.036(2) Uani 1 1 d .
C33 C -0.1802(7) 1.1395(6) 0.3240(5) 0.048(2) Uani 1 1 d .
H33A H -0.2136 1.2031 0.2993 0.058 Uiso 1 1 calc R
C34 C -0.0955(7) 1.1303(7) 0.3611(6) 0.053(3) Uani 1 1 d .
H34A H -0.0726 1.1874 0.3646 0.063 Uiso 1 1 calc R
C35 C -0.0433(7) 1.0340(6) 0.3940(5) 0.043(2) Uani 1 1 d .
H35A H 0.0175 1.0291 0.4150 0.052 Uiso 1 1 calc R
C36 C -0.1619(6) 0.9576(6) 0.3623(5) 0.0310(19) Uani 1 1 d .
C37 C 0.0825(8) 0.8155(9) -0.0817(6) 0.071(3) Uani 1 1 d .
H37A H 0.1127 0.7498 -0.0593 0.085 Uiso 1 1 calc R
C38 C -0.0086(9) 0.8318(10) -0.1182(7) 0.086(4) Uani 1 1 d .
H38A H -0.0389 0.7776 -0.1189 0.103 Uiso 1 1 calc R
C39 C -0.0513(9) 0.9306(12) -0.1527(7) 0.094(5) Uani 1 1 d .
H39A H -0.1106 0.9418 -0.1772 0.113 Uiso 1 1 calc R
C40 C -0.0082(8) 1.0133(10) -0.1520(6) 0.064(3) Uani 1 1 d .
C41 C 0.0821(7) 0.9886(8) -0.1108(5) 0.052(3) Uani 1 1 d .
C42 C 0.1287(7) 1.0671(7) -0.1034(5) 0.047(2) Uani 1 1 d .
C43 C 0.0882(7) 1.1693(8) -0.1391(6) 0.053(3) Uani 1 1 d .
C44 C 0.0004(9) 1.1880(11) -0.1814(7) 0.091(5) Uani 1 1 d .
H44A H -0.0249 1.2548 -0.2062 0.109 Uiso 1 1 calc R
C45 C -0.0462(9) 1.1170(11) -0.1874(6) 0.086(5) Uani 1 1 d .
H45A H -0.1040 1.1339 -0.2145 0.103 Uiso 1 1 calc R
C46 C 0.1374(9) 1.2420(8) -0.1303(7) 0.075(4) Uani 1 1 d .
H46A H 0.1136 1.3098 -0.1529 0.090 Uiso 1 1 calc R
C47 C 0.2204(8) 1.2165(7) -0.0890(7) 0.068(3) Uani 1 1 d .
H47A H 0.2543 1.2665 -0.0845 0.082 Uiso 1 1 calc R
C48 C 0.2543(7) 1.1159(7) -0.0537(6) 0.047(2) Uani 1 1 d .
H48A H 0.3104 1.0991 -0.0246 0.056 Uiso 1 1 calc R

loop_
_atom_site_aniso_label
_atom_site_aniso_U_11
_atom_site_aniso_U_22
_atom_site_aniso_U_33
_atom_site_aniso_U_23
_atom_site_aniso_U_13
_atom_site_aniso_U_12
U1 0.02861(17) 0.02461(16) 0.02415(16) -0.00605(13) -0.00297(13) -0.00791(13)
U2 0.03046(17) 0.02348(16) 0.02109(15) -0.00344(12) -0.00666(13) -0.00755(13)
Zn1 0.0276(5) 0.0274(5) 0.0310(5) -0.0027(4) -0.0083(4) -0.0054(4)
Zn2 0.0276(5) 0.0346(5) 0.0310(5) -0.0047(4) -0.0071(4) -0.0055(4)
As1 0.0345(5) 0.0240(4) 0.0205(4) -0.0038(3) -0.0060(3) -0.0101(4)
As2 0.0295(5) 0.0314(4) 0.0245(4) -0.0086(3) -0.0008(4) -0.0131(4)
As3 0.0348(5) 0.0289(4) 0.0228(4) -0.0062(3) -0.0016(4) -0.0125(4)
As4 0.0264(4) 0.0244(4) 0.0215(4) -0.0063(3) -0.0036(3) -0.0069(4)
O1W 0.124(10) 0.177(11) 0.194(11) 0.035(9) 0.015(8) 0.014(8)
O1 0.034(3) 0.026(3) 0.031(3) -0.009(2) -0.007(2) 0.003(2)
O2 0.039(3) 0.039(3) 0.043(3) -0.013(3) -0.010(3) 0.000(3)
O3 0.033(3) 0.032(3) 0.029(3) -0.008(2) -0.010(2) -0.002(3)
O4 0.046(4) 0.028(3) 0.038(3) -0.001(2) -0.024(3) 0.001(3)
O5 0.050(4) 0.042(3) 0.037(3) -0.007(3) 0.002(3) -0.026(3)
O6 0.046(3) 0.025(3) 0.022(3) -0.003(2) -0.011(2) -0.005(3)
O7 0.057(4) 0.027(3) 0.022(3) -0.004(2) -0.007(3) -0.004(3)
O8 0.034(3) 0.033(3) 0.051(3) -0.010(3) -0.002(3) -0.009(3)
O9 0.034(3) 0.035(3) 0.054(4) -0.014(3) -0.008(3) -0.012(3)
O10 0.058(4) 0.042(3) 0.025(3) -0.007(3) 0.004(3) -0.018(3)
O11 0.059(4) 0.045(3) 0.025(3) -0.001(3) -0.007(3) -0.027(3)
O12 0.036(3) 0.030(3) 0.028(3) -0.006(2) -0.009(2) -0.015(3)
O13 0.038(3) 0.030(3) 0.040(3) -0.003(3) -0.003(3) -0.009(3)
O14 0.033(3) 0.032(3) 0.027(3) -0.004(2) -0.010(2) -0.007(3)
O15 0.030(3) 0.033(3) 0.029(3) -0.011(2) -0.004(2) -0.011(3)
O16 0.038(3) 0.023(3) 0.037(3) -0.007(2) -0.006(3) -0.008(3)
N1 0.041(4) 0.032(4) 0.031(4) -0.004(3) -0.008(3) -0.007(3)
N2 0.033(4) 0.026(4) 0.029(4) -0.006(3) -0.007(3) -0.005(3)
N3 0.041(4) 0.063(5) 0.032(4) 0.000(4) -0.008(3) -0.025(4)
N4 0.028(4) 0.048(4) 0.028(4) -0.001(3) -0.009(3) 0.008(3)
C1 0.047(6) 0.043(5) 0.030(5) -0.012(4) -0.011(4) -0.011(4)
C2 0.058(7) 0.095(8) 0.043(6) -0.012(5) -0.022(5) -0.024(6)
C3 0.062(8) 0.144(12) 0.070(8) -0.031(8) -0.040(7) 0.003(8)
C4 0.107(11) 0.130(11) 0.071(8) -0.045(8) -0.056(8) 0.024(9)
C5 0.115(8) 0.141(8) 0.053(6) -0.025(6) -0.013(6) 0.001(7)
C6 0.061(8) 0.166(12) 0.032(6) -0.026(7) -0.017(5) 0.004(8)
C7 0.044(5) 0.049(6) 0.026(4) -0.015(4) 0.003(4) -0.017(5)
C8 0.067(7) 0.082(8) 0.063(7) -0.024(6) -0.013(6) -0.031(6)
C9 0.083(9) 0.116(10) 0.092(9) -0.053(8) -0.017(7) -0.047(8)
C10 0.086(9) 0.143(13) 0.083(9) -0.024(9) -0.055(7) -0.023(10)
C11 0.114(12) 0.104(11) 0.098(10) -0.019(9) -0.056(9) -0.002(10)
C12 0.089(9) 0.079(8) 0.061(7) -0.021(6) -0.044(6) 0.010(7)
C13 0.029(4) 0.031(5) 0.030(4) -0.005(4) -0.010(4) -0.008(4)
C14 0.047(6) 0.039(5) 0.038(5) -0.011(4) -0.010(4) -0.009(4)
C15 0.048(6) 0.059(6) 0.046(5) -0.031(5) -0.009(5) 0.000(5)
C16 0.052(6) 0.046(6) 0.065(6) -0.036(5) -0.029(5) 0.007(5)
C17 0.064(7) 0.029(5) 0.060(6) -0.016(5) -0.023(5) -0.005(5)
C18 0.048(6) 0.028(5) 0.037(5) -0.005(4) -0.012(4) -0.008(4)
C19 0.033(5) 0.035(5) 0.022(4) -0.009(4) -0.006(4) -0.001(4)
C20 0.053(6) 0.056(6) 0.042(5) -0.017(5) -0.002(5) -0.018(5)
C21 0.062(7) 0.077(7) 0.053(6) -0.040(6) -0.001(6) 0.006(6)
C22 0.066(8) 0.084(8) 0.058(7) -0.039(6) 0.005(6) 0.027(7)
C23 0.052(7) 0.081(9) 0.099(9) -0.027(7) 0.022(7) -0.014(7)
C24 0.048(6) 0.064(7) 0.066(7) -0.035(5) 0.005(5) -0.013(5)
C25 0.045(6) 0.041(5) 0.049(6) 0.009(4) -0.018(5) -0.011(5)
C26 0.047(6) 0.047(6) 0.081(7) -0.021(5) -0.016(5) -0.022(5)
C27 0.042(6) 0.060(6) 0.059(6) -0.021(5) -0.023(5) -0.012(5)
C28 0.027(5) 0.041(5) 0.040(5) -0.009(4) -0.005(4) -0.010(4)
C29 0.031(5) 0.029(4) 0.027(4) -0.006(4) -0.012(4) 0.000(4)
C30 0.042(5) 0.040(5) 0.048(5) 0.003(4) -0.032(4) 0.001(4)
C31 0.046(6) 0.037(5) 0.037(5) -0.009(4) -0.014(4) 0.014(4)
C32 0.035(5) 0.035(5) 0.034(5) -0.007(4) -0.013(4) 0.007(4)
C33 0.058(6) 0.031(5) 0.052(6) -0.011(4) -0.012(5) 0.004(5)
C34 0.063(7) 0.039(6) 0.061(6) -0.002(5) -0.034(5) -0.009(5)
C35 0.060(6) 0.028(5) 0.042(5) -0.002(4) -0.017(5) -0.007(5)
C36 0.030(5) 0.033(5) 0.030(4) -0.009(4) -0.009(4) 0.001(4)
C37 0.060(7) 0.107(9) 0.058(7) -0.020(6) -0.018(6) -0.036(7)
C38 0.066(8) 0.117(11) 0.088(9) -0.038(8) -0.003(7) -0.040(8)
C39 0.046(7) 0.200(16) 0.045(7) -0.042(9) 0.003(6) -0.037(10)
C40 0.030(6) 0.125(10) 0.038(6) -0.031(6) -0.005(5) 0.001(6)
C41 0.034(5) 0.094(8) 0.017(4) -0.008(5) -0.005(4) 0.008(6)
C42 0.039(6) 0.061(7) 0.027(5) -0.006(5) 0.000(4) 0.007(5)
C43 0.032(6) 0.076(8) 0.034(5) -0.003(5) -0.006(4) 0.018(5)
C44 0.056(8) 0.148(13) 0.041(7) -0.026(7) -0.010(6) 0.052(8)
C45 0.052(8) 0.155(14) 0.033(6) -0.028(7) -0.024(5) 0.052(8)
C46 0.058(8) 0.065(8) 0.063(7) 0.007(6) -0.001(6) 0.028(6)
C47 0.058(7) 0.032(6) 0.087(8) 0.007(5) -0.006(6) 0.012(5)
C48 0.035(5) 0.048(6) 0.052(6) -0.009(5) -0.003(4) -0.008(5)

loop_
_atom_type_symbol
_atom_type_description
_atom_type_scat_dispersion_real
_atom_type_scat_dispersion_imag
_atom_type_scat_source
C C 0.0033 0.0016 'International Tables Vol C Tables 4.2.6.8 and 6.1.1.4'
H H 0.0000 0.0000 'International Tables Vol C Tables 4.2.6.8 and 6.1.1.4'
N N 0.0061 0.0033 'International Tables Vol C Tables 4.2.6.8 and 6.1.1.4'
O O 0.0106 0.0060 'International Tables Vol C Tables 4.2.6.8 and 6.1.1.4'
As As 0.0499 2.0058 'International Tables Vol C Tables 4.2.6.8 and 6.1.1.4'
Zn Zn 0.2839 1.4301 'International Tables Vol C Tables 4.2.6.8 and 6.1.1.4'
U U -9.6767 9.6646 'International Tables Vol C Tables 4.2.6.8 and 6.1.1.4'

loop_
_geom_angle_atom_site_label_1
_geom_angle_atom_site_label_2
_geom_angle_atom_site_label_3
_geom_angle
_geom_angle_site_symmetry_1
_geom_angle_site_symmetry_3
O2 U1 O1 177.0(2) . .
O2 U1 O9 88.8(2) . .
O1 U1 O9 88.9(2) . .
O2 U1 O5 89.8(2) . 2_566
O1 U1 O5 92.4(2) . 2_566
O9 U1 O5 176.65(18) . 2_566
O2 U1 O11 93.7(2) . .
O1 U1 O11 88.3(2) . .
O9 U1 O11 91.96(18) . .
O5 U1 O11 91.17(18) 2_566 .
O2 U1 O7 91.6(2) . .
O1 U1 O7 86.40(19) . .
O9 U1 O7 87.24(18) . .
O5 U1 O7 89.76(18) 2_566 .
O11 U1 O7 174.6(2) . .
O4 U2 O3 177.7(2) . .
O4 U2 O10 95.4(2) . .
O3 U2 O10 85.9(2) . .
O4 U2 O16 88.4(2) . 2_675
O3 U2 O16 93.5(2) . 2_675
O10 U2 O16 89.50(18) . 2_675
O4 U2 O12 86.2(2) . .
O3 U2 O12 91.82(19) . .
O10 U2 O12 92.71(18) . .
O16 U2 O12 174.36(18) 2_675 .
O4 U2 O14 92.6(2) . .
O3 U2 O14 86.18(19) . .
O10 U2 O14 172.01(18) . .
O16 U2 O14 90.24(17) 2_675 .
O12 U2 O14 88.29(17) . .
O6 Zn1 O8 103.1(2) . .
O6 Zn1 N2 106.8(2) . .
O8 Zn1 N2 150.1(2) . .
O6 Zn1 N1 121.3(2) . .
O8 Zn1 N1 87.8(2) . .
N2 Zn1 N1 77.1(2) . .
O6 Zn1 O1 97.37(18) . .
O8 Zn1 O1 93.2(2) . .
N2 Zn1 O1 82.8(2) . .
N1 Zn1 O1 140.1(2) . .
O13 Zn2 O15 109.9(2) . .
O13 Zn2 N4 142.4(2) . .
O15 Zn2 N4 107.8(2) . .
O13 Zn2 N3 87.1(2) . .
O15 Zn2 N3 112.4(2) . .
N4 Zn2 N3 78.4(3) . .
O13 Zn2 O3 93.68(19) . .
O15 Zn2 O3 90.94(19) . .
N4 Zn2 O3 86.0(2) . .
N3 Zn2 O3 154.9(2) . .
O6 As1 O5 110.1(3) . .
O6 As1 O7 112.9(2) . .
O5 As1 O7 110.7(3) . .
O6 As1 C1 109.0(3) . .
O5 As1 C1 107.7(3) . .
O7 As1 C1 106.2(3) . .
O8 As2 O10 108.5(3) . .
O8 As2 O9 114.5(2) . .
O10 As2 O9 108.5(3) . .
O8 As2 C7 112.1(3) . .
O10 As2 C7 107.7(3) . .
O9 As2 C7 105.3(3) . .
O13 As3 O12 110.3(2) . .
O13 As3 O11 111.7(3) . .
O12 As3 O11 109.3(2) . .
O13 As3 C13 107.9(3) . .
O12 As3 C13 110.6(3) . .
O11 As3 C13 106.9(3) . .
O15 As4 O16 111.7(2) . .
O15 As4 O14 111.9(2) . .
O16 As4 O14 109.1(2) . .
O15 As4 C19 105.5(3) . .
O16 As4 C19 108.8(3) . .
O14 As4 C19 109.8(3) . .
U1 O1 Zn1 137.3(3) . .
U2 O3 Zn2 133.4(3) . .
As1 O5 U1 159.9(3) . 2_566
As1 O6 Zn1 127.6(3) . .
As1 O7 U1 133.0(3) . .
As2 O8 Zn1 133.0(3) . .
As2 O9 U1 135.6(3) . .
As2 O10 U2 143.2(3) . .
As3 O11 U1 147.5(3) . .
As3 O12 U2 136.3(3) . .
As3 O13 Zn2 130.2(3) . .
As4 O14 U2 124.3(3) . .
As4 O15 Zn2 126.1(3) . .
As4 O16 U2 149.5(3) . 2_675
C35 N1 C36 118.5(7) . .
C35 N1 Zn1 128.0(6) . .
C36 N1 Zn1 112.8(5) . .
C25 N2 C29 116.3(7) . .
C25 N2 Zn1 128.6(5) . .
C29 N2 Zn1 114.8(5) . .
C37 N3 C41 120.6(9) . .
C37 N3 Zn2 127.5(7) . .
C41 N3 Zn2 111.8(6) . .
C48 N4 C42 118.7(8) . .
C48 N4 Zn2 127.9(6) . .
C42 N4 Zn2 113.2(6) . .
C2 C1 C6 121.6(8) . .
C2 C1 As1 120.3(6) . .
C6 C1 As1 118.1(7) . .
C1 C2 C3 120.7(10) . .
C4 C3 C2 119.4(11) . .
C3 C4 C5 121.4(11) . .
C4 C5 C6 121.5(12) . .
C1 C6 C5 115.3(10) . .
C12 C7 C8 120.3(9) . .
C12 C7 As2 119.9(7) . .
C8 C7 As2 119.8(7) . .
C7 C8 C9 119.6(10) . .
C10 C9 C8 118.3(11) . .
C11 C10 C9 123.2(12) . .
C10 C11 C12 119.1(12) . .
C7 C12 C11 119.5(11) . .
C14 C13 C18 118.6(7) . .
C14 C13 As3 120.2(6) . .
C18 C13 As3 121.1(6) . .
C15 C14 C13 121.0(8) . .
C16 C15 C14 119.4(8) . .
C17 C16 C15 120.6(8) . .
C16 C17 C18 120.4(8) . .
C17 C18 C13 119.9(8) . .
C20 C19 C24 119.9(8) . .
C20 C19 As4 121.8(6) . .
C24 C19 As4 118.2(6) . .
C21 C20 C19 120.8(9) . .
C20 C21 C22 120.5(10) . .
C21 C22 C23 118.4(10) . .
C24 C23 C22 122.0(10) . .
C23 C24 C19 118.2(9) . .
N2 C25 C26 123.9(8) . .
C27 C26 C25 119.5(8) . .
C26 C27 C28 119.5(8) . .
C27 C28 C29 117.0(7) . .
C27 C28 C30 125.0(8) . .
C29 C28 C30 118.0(7) . .
N2 C29 C28 123.7(7) . .
N2 C29 C36 115.3(7) . .
C28 C29 C36 121.0(7) . .
C31 C30 C28 122.1(8) . .
C30 C31 C32 121.9(7) . .
C36 C32 C33 116.9(8) . .
C36 C32 C31 118.2(7) . .
C33 C32 C31 124.9(7) . .
C34 C33 C32 119.2(8) . .
C33 C34 C35 119.5(8) . .
N1 C35 C34 123.0(8) . .
N1 C36 C32 122.8(7) . .
N1 C36 C29 118.5(7) . .
C32 C36 C29 118.7(7) . .
N3 C37 C38 121.3(11) . .
C39 C38 C37 118.4(12) . .
C38 C39 C40 122.2(12) . .
C39 C40 C45 125.7(11) . .
C39 C40 C41 115.0(11) . .
C45 C40 C41 119.3(11) . .
N3 C41 C42 118.3(8) . .
N3 C41 C40 122.4(10) . .
C42 C41 C40 119.3(10) . .
N4 C42 C41 118.2(8) . .
N4 C42 C43 122.2(9) . .
C41 C42 C43 119.6(9) . .
C46 C43 C42 116.7(9) . .
C46 C43 C44 125.4(11) . .
C42 C43 C44 117.9(11) . .
C45 C44 C43 124.0(13) . .
C44 C45 C40 119.8(11) . .
C47 C46 C43 120.9(10) . .
C46 C47 C48 119.6(10) . .
N4 C48 C47 121.9(9) . .

loop_
_geom_bond_atom_site_label_1
_geom_bond_atom_site_label_2
_geom_bond_distance
_geom_bond_site_symmetry_2
U1 O2 1.789(5) .
U1 O1 1.810(5) .
U1 O9 2.218(5) .
U1 O5 2.219(5) 2_566
U1 O11 2.259(5) .
U1 O7 2.277(4) .
U2 O4 1.769(5) .
U2 O3 1.808(5) .
U2 O10 2.234(5) .
U2 O16 2.250(5) 2_675
U2 O12 2.258(4) .
U2 O14 2.287(5) .
Zn1 O6 1.945(4) .
Zn1 O8 1.964(5) .
Zn1 N2 2.130(6) .
Zn1 N1 2.153(6) .
Zn1 O1 2.201(5) .
Zn2 O13 1.934(5) .
Zn2 O15 1.951(5) .
Zn2 N4 2.118(7) .
Zn2 N3 2.141(7) .
Zn2 O3 2.228(5) .
As1 O6 1.658(5) .
As1 O5 1.680(5) .
As1 O7 1.683(5) .
As1 C1 1.920(8) .
As2 O8 1.665(5) .
As2 O10 1.676(5) .
As2 O9 1.684(5) .
As2 C7 1.897(8) .
As3 O13 1.664(5) .
As3 O12 1.676(5) .
As3 O11 1.677(5) .
As3 C13 1.904(8) .
As4 O15 1.665(5) .
As4 O16 1.681(5) .
As4 O14 1.693(4) .
As4 C19 1.902(7) .
O5 U1 2.219(5) 2_566
O16 U2 2.250(5) 2_675
N1 C35 1.313(9) .
N1 C36 1.355(9) .
N2 C25 1.315(9) .
N2 C29 1.369(9) .
N3 C37 1.313(11) .
N3 C41 1.362(11) .
N4 C48 1.333(10) .
N4 C42 1.344(10) .
C1 C2 1.355(11) .
C1 C6 1.375(11) .
C2 C3 1.364(12) .
C3 C4 1.327(14) .
C4 C5 1.338(16) .
C5 C6 1.417(13) .
C7 C12 1.368(12) .
C7 C8 1.376(11) .
C8 C9 1.394(12) .
C9 C10 1.353(15) .
C10 C11 1.334(16) .
C11 C12 1.394(14) .
C13 C14 1.383(9) .
C13 C18 1.389(9) .
C14 C15 1.372(11) .
C15 C16 1.366(11) .
C16 C17 1.365(11) .
C17 C18 1.371(11) .
C19 C20 1.369(10) .
C19 C24 1.390(11) .
C20 C21 1.366(12) .
C21 C22 1.372(13) .
C22 C23 1.381(14) .
C23 C24 1.373(13) .
C25 C26 1.390(11) .
C26 C27 1.359(11) .
C27 C28 1.390(11) .
C28 C29 1.401(10) .
C28 C30 1.417(10) .
C29 C36 1.437(10) .
C30 C31 1.324(11) .
C31 C32 1.438(11) .
C32 C36 1.411(10) .
C32 C33 1.417(11) .
C33 C34 1.363(11) .
C34 C35 1.400(11) .
C37 C38 1.420(14) .
C38 C39 1.388(16) .
C39 C40 1.393(15) .
C40 C45 1.429(15) .
C40 C41 1.443(12) .
C41 C42 1.409(13) .
C42 C43 1.422(12) .
C43 C46 1.368(14) .
C43 C44 1.430(13) .
C44 C45 1.306(16) .
C46 C47 1.358(13) .
C47 C48 1.379(11) .
